data_4117513
loop_
_publ_author_name
'Marius V. C\^ampian'
'Robin N. Perutz'
'Barbara Procacci'
'Robert J. Thatcher'
'Olga Torres'
'Adrian C. Whitwood'

_publ_contact_author_address
;Department of Chemistry,
University of York,
Heslington,
York
YO10 5DD
UK
;
_publ_contact_author_email robin.perutz@york.ac.uk
_publ_contact_author_fax '+44 1904 432516'
_publ_contact_author_name 'Professor Robin N Perutz'
_publ_contact_author_phone '+44 1904 432549'
_publ_section_title
;
 Selective Photochemistry at Stereogenic Metal and Ligand Centers of
 cis-[Ru(diphosphine)2(H)2]: Preparative, NMR, Solid State, and Laser
 Flash Studies
;
_journal_name_full 'Journal of the American Chemical Society'
_journal_page_first 3480
_journal_page_last 3497
_journal_paper_doi 10.1021/ja210568t
_journal_volume 134
_journal_year 2012
_chemical_absolute_configuration ad
_chemical_formula_moiety 'C42 H64 P4 Ru Si'
_chemical_formula_sum 'C42 H64 P4 Ru Si'
_chemical_formula_weight 821.97
_chemical_name_systematic
;
 ? 
;
_space_group_crystal_system monoclinic
_space_group_IT_number 4
_space_group_name_Hall 'P 2yb'
_space_group_name_H-M_alt 'P 1 21 1'
_symmetry_space_group_name_Hall 'P 2yb'
_symmetry_space_group_name_H-M 'P 1 21 1'
_atom_sites_solution_hydrogens geom
_atom_sites_solution_primary direct
_atom_sites_solution_secondary difmap
_audit_creation_date 2011-10-18
_audit_creation_method
;
  Olex2 1.1
  (compiled 2011.09.07 svn.r1971, GUI svn.r3853)
;
_cell_angle_alpha 90.00
_cell_angle_beta 118.031(3)
_cell_angle_gamma 90.00
_cell_formula_units_Z 2
_cell_length_a 11.6044(3)
_cell_length_b 16.5646(2)
_cell_length_c 12.0137(3)
_cell_measurement_reflns_used 12846
_cell_measurement_temperature 110.0
_cell_measurement_theta_max 29.9583
_cell_measurement_theta_min 3.1146
_cell_volume 2038.40(10)
_computing_cell_refinement
;
CrysAlisPro, Oxford Diffraction Ltd.,
Version 1.171.34.44 (release 25-10-2010 CrysAlis171 .NET)
(compiled Oct 25 2010,18:11:34)
;
_computing_data_collection
;
CrysAlisPro, Oxford Diffraction Ltd.,
Version 1.171.34.44 (release 25-10-2010 CrysAlis171 .NET)
(compiled Oct 25 2010,18:11:34)
;
_computing_data_reduction
;
CrysAlisPro, Oxford Diffraction Ltd.,
Version 1.171.34.44 (release 25-10-2010 CrysAlis171 .NET)
(compiled Oct 25 2010,18:11:34)
;
_computing_molecular_graphics
;
O. V. Dolomanov, L. J. Bourhis, R. J. Gildea, J. A. K. Howard and H. Puschmann,
OLEX2: a complete structure solution, refinement and analysis program.
J. Appl. Cryst. (2009). 42, 339-341.
;
_computing_publication_material
;
O. V. Dolomanov, L. J. Bourhis, R. J. Gildea, J. A. K. Howard and H. Puschmann,
OLEX2: a complete structure solution, refinement and analysis program.
J. Appl. Cryst. (2009). 42, 339-341.
;
_computing_structure_refinement
;
olex2.refine (L.J. Bourhis, O.V. Dolomanov, R.J. Gildea, J.A.K. Howard,
H. Puschmann, in preparation, 2011)
;
_computing_structure_solution 'A short history of SHELX (Sheldrick, 2007)/Bruker'
_diffrn_ambient_temperature 110.0
_diffrn_detector_area_resol_mean 16.1450
_diffrn_measured_fraction_theta_full 0.996
_diffrn_measured_fraction_theta_max 0.996
_diffrn_measurement_details
;
  1 omega  -44.00   49.00   1.0000   75.0000
omega____ theta____ kappa____ phi______ frames
    -       26.3892  -77.0000  120.0000 93

  2 omega    1.00   97.00   1.0000   75.0000
omega____ theta____ kappa____ phi______ frames
    -       26.3892   77.0000  -30.0000 96

  3 omega  -45.00   52.00   1.0000   75.0000
omega____ theta____ kappa____ phi______ frames
    -       26.3892  -37.0000    0.0000 97

  4 omega  -46.00   52.00   1.0000   75.0000
omega____ theta____ kappa____ phi______ frames
    -       26.3892  -37.0000 -180.0000 98
;
_diffrn_measurement_device_type 'SuperNova, Single source at offset), Eos'
_diffrn_measurement_method '\w scans'
_diffrn_orient_matrix_UB_11 0.0325233000
_diffrn_orient_matrix_UB_12 0.0223963000
_diffrn_orient_matrix_UB_13 0.0566464000
_diffrn_orient_matrix_UB_21 0.0522767000
_diffrn_orient_matrix_UB_22 0.0077472000
_diffrn_orient_matrix_UB_23 -0.0134854000
_diffrn_orient_matrix_UB_31 -0.0318336000
_diffrn_orient_matrix_UB_32 0.0357343000
_diffrn_orient_matrix_UB_33 -0.0326393000
_diffrn_radiation_monochromator mirror
_diffrn_radiation_type 'Mo K\a'
_diffrn_radiation_wavelength 0.7107
_diffrn_reflns_av_R_equivalents 0.0222
_diffrn_reflns_av_unetI/netI 0.0420
_diffrn_reflns_limit_h_max 16
_diffrn_reflns_limit_h_min -16
_diffrn_reflns_limit_k_max 23
_diffrn_reflns_limit_k_min -23
_diffrn_reflns_limit_l_max 13
_diffrn_reflns_limit_l_min -16
_diffrn_reflns_number 18688
_diffrn_reflns_theta_full 30.02
_diffrn_reflns_theta_max 30.02
_diffrn_reflns_theta_min 3.12
_diffrn_source 'SuperNova (Mo) X-ray Source'
_exptl_absorpt_coefficient_mu 0.600
_exptl_absorpt_correction_T_max 1.00000
_exptl_absorpt_correction_T_min 0.98388
_exptl_absorpt_correction_type multi-scan
_exptl_absorpt_process_details
;
CrysAlisPro, Oxford Diffraction Ltd.,
Version 1.171.34.44 (release 25-10-2010 CrysAlis171 .NET)
(compiled Oct 25 2010,18:11:34)
empirical absorption correction using spherical harmonics,
 implemented in SCALE3 ABSPACK scaling algorithm.
;
_exptl_crystal_density_diffrn 1.339
_exptl_crystal_F_000 868
_exptl_crystal_size_max 0.2652
_exptl_crystal_size_mid 0.1432
_exptl_crystal_size_min 0.0896
_refine_diff_density_max 0.391
_refine_diff_density_min -0.275
_refine_diff_density_rms 0.059
_refine_ls_abs_structure_details 'Flack H D (1983), Acta Cryst. A39, 876-881'
_refine_ls_abs_structure_Flack -0.047(13)
_refine_ls_extinction_method none
_refine_ls_goodness_of_fit_ref 1.015
_refine_ls_hydrogen_treatment mixed
_refine_ls_matrix_type full
_refine_ls_number_parameters 453
_refine_ls_number_reflns 11806
_refine_ls_number_restraints 1
_refine_ls_restrained_S_all 1.015
_refine_ls_R_factor_all 0.0307
_refine_ls_R_factor_gt 0.0273
_refine_ls_shift/su_max 0.001
_refine_ls_shift/su_mean 0.000
_refine_ls_structure_factor_coef Fsqd
_refine_ls_weighting_details 'calc w=1/[\s^2^(Fo^2^)+(0.0254P)^2^+0.2949P] where P=(Fo^2^+2Fc^2^)/3'
_refine_ls_weighting_scheme calc
_refine_ls_wR_factor_gt 0.0584
_refine_ls_wR_factor_ref 0.0600
_reflns_number_gt 11131
_reflns_number_total 11806
_reflns_threshold_expression >2sigma(I)
_cod_data_source_file ja210568t_si_002_07.cif
_cod_data_source_block D-R,R-Ru2(PhSiH2)(H)
_cod_original_cell_volume 2038.40(8)
_cod_database_code 4117513

loop_
_space_group_symop_id
_space_group_symop_operation_xyz
1 'x, y, z'
2 '-x, y+1/2, -z'

loop_
_atom_site_label
_atom_site_type_symbol
_atom_site_fract_x
_atom_site_fract_y
_atom_site_fract_z
_atom_site_U_iso_or_equiv
_atom_site_adp_type
_atom_site_occupancy
_atom_site_symmetry_multiplicity
_atom_site_calc_flag
_atom_site_refinement_flags
C37 C 0.8229(2) 1.06434(13) 0.6999(2) 0.0140(4) Uani 1 1 d .
C38 C 0.7966(2) 1.08917(14) 0.7968(2) 0.0245(5) Uani 1 1 d .
H38 H 0.7083 1.0947 0.7797 0.029 Uiso 1 1 calc R
C39 C 0.8958(3) 1.10612(17) 0.9180(2) 0.0326(6) Uani 1 1 d .
H39 H 0.8745 1.1231 0.9817 0.039 Uiso 1 1 calc R
C40 C 1.0245(3) 1.09832(16) 0.9453(2) 0.0318(6) Uani 1 1 d .
H40 H 1.0923 1.1098 1.0277 0.038 Uiso 1 1 calc R
C41 C 1.0543(2) 1.07367(15) 0.8517(2) 0.0267(5) Uani 1 1 d .
H41 H 1.1428 1.0680 0.8698 0.032 Uiso 1 1 calc R
C42 C 0.9545(2) 1.05714(13) 0.7311(2) 0.0200(4) Uani 1 1 d .
H42 H 0.9768 1.0404 0.6679 0.024 Uiso 1 1 calc R
C13 C 0.4552(2) 0.89443(15) 0.5397(2) 0.0246(5) Uani 1 1 d .
H13A H 0.3798 0.8776 0.5500 0.037 Uiso 1 1 calc R
H13B H 0.4251 0.9148 0.4539 0.037 Uiso 1 1 calc R
H13C H 0.5027 0.9372 0.6005 0.037 Uiso 1 1 calc R
C14 C 0.5456(2) 0.82224(13) 0.5625(2) 0.0166(4) Uani 1 1 d .
H14 H 0.4936 0.7755 0.5104 0.020 Uiso 1 1 calc R
C15 C 0.6133(2) 0.79813(13) 0.7017(2) 0.0205(4) Uani 1 1 d .
H15A H 0.5539 0.8065 0.7387 0.025 Uiso 1 1 calc R
H15B H 0.6385 0.7405 0.7109 0.025 Uiso 1 1 calc R
C16 C 0.7345(2) 0.85124(14) 0.7686(2) 0.0203(4) Uani 1 1 d .
H16A H 0.7887 0.8326 0.8564 0.024 Uiso 1 1 calc R
H16B H 0.7089 0.9080 0.7705 0.024 Uiso 1 1 calc R
C17 C 0.8107(2) 0.84420(13) 0.6940(2) 0.0146(4) Uani 1 1 d .
H17 H 0.8662 0.8934 0.7105 0.018 Uiso 1 1 calc R
C18 C 0.8997(2) 0.76998(14) 0.7349(2) 0.0219(5) Uani 1 1 d .
H18A H 0.9694 0.7776 0.8214 0.033 Uiso 1 1 calc R
H18B H 0.9381 0.7628 0.6783 0.033 Uiso 1 1 calc R
H18C H 0.8485 0.7220 0.7312 0.033 Uiso 1 1 calc R
C12 C 0.7027(2) 0.74799(11) 0.45946(19) 0.0131(4) Uani 1 1 d .
C11 C 0.6594(2) 0.67353(12) 0.4797(2) 0.0171(4) Uani 1 1 d .
H11 H 0.6161 0.6708 0.5298 0.021 Uiso 1 1 calc R
C10 C 0.6788(2) 0.60334(12) 0.4274(2) 0.0195(4) Uani 1 1 d .
H10 H 0.6454 0.5534 0.4387 0.023 Uiso 1 1 calc R
C9 C 0.7467(2) 0.60613(12) 0.3590(2) 0.0163(4) Uani 1 1 d .
H9 H 0.7611 0.5580 0.3244 0.020 Uiso 1 1 calc R
C8 C 0.79389(19) 0.67937(12) 0.34096(19) 0.0139(4) Uani 1 1 d .
H8 H 0.8439 0.6809 0.2971 0.017 Uiso 1 1 calc R
C7 C 0.76806(18) 0.75092(11) 0.38705(18) 0.0110(3) Uani 1 1 d .
C1 C 1.0636(2) 0.88942(13) 0.5840(2) 0.0186(4) Uani 1 1 d .
H1E H 1.1533 0.8702 0.6352 0.028 Uiso 1 1 calc R
H1D H 1.0144 0.8823 0.6309 0.028 Uiso 1 1 calc R
H1C H 1.0650 0.9467 0.5644 0.028 Uiso 1 1 calc R
C2 C 0.99888(19) 0.84134(12) 0.4621(2) 0.0161(4) Uani 1 1 d .
H2 H 1.0148 0.7832 0.4872 0.019 Uiso 1 1 calc R
C3 C 1.0608(2) 0.85572(15) 0.3761(2) 0.0231(5) Uani 1 1 d .
H3A H 1.0695 0.9143 0.3658 0.028 Uiso 1 1 calc R
H3B H 1.1487 0.8310 0.4131 0.028 Uiso 1 1 calc R
C4 C 0.9723(2) 0.81741(15) 0.2495(2) 0.0224(5) Uani 1 1 d .
H4A H 0.9776 0.7578 0.2563 0.027 Uiso 1 1 calc R
H4B H 0.9984 0.8345 0.1856 0.027 Uiso 1 1 calc R
C5 C 0.8331(2) 0.84595(13) 0.21202(19) 0.0146(4) Uani 1 1 d .
H5 H 0.8295 0.9032 0.1840 0.018 Uiso 1 1 calc R
C6 C 0.7273(2) 0.80183(13) 0.09790(19) 0.0175(4) Uani 1 1 d .
H6A H 0.7438 0.8084 0.0255 0.026 Uiso 1 1 calc R
H6B H 0.6416 0.8246 0.0775 0.026 Uiso 1 1 calc R
H6C H 0.7286 0.7443 0.1176 0.026 Uiso 1 1 calc R
C19 C 0.9471(2) 1.09043(15) 0.3803(2) 0.0259(5) Uani 1 1 d .
H19A H 1.0207 1.1159 0.3752 0.039 Uiso 1 1 calc R
H19B H 0.9720 1.0360 0.4154 0.039 Uiso 1 1 calc R
H19C H 0.9235 1.1227 0.4349 0.039 Uiso 1 1 calc R
C20 C 0.8305(2) 1.08532(13) 0.2486(2) 0.0187(4) Uani 1 1 d .
H20 H 0.8545 1.0526 0.1926 0.022 Uiso 1 1 calc R
C21 C 0.7855(2) 1.17008(13) 0.1914(2) 0.0239(5) Uani 1 1 d .
H21A H 0.8619 1.2055 0.2132 0.029 Uiso 1 1 calc R
H21B H 0.7346 1.1666 0.0984 0.029 Uiso 1 1 calc R
C22 C 0.7009(2) 1.20370(13) 0.2466(2) 0.0244(5) Uani 1 1 d .
H22A H 0.6590 1.2547 0.2039 0.029 Uiso 1 1 calc R
H22B H 0.7550 1.2147 0.3377 0.029 Uiso 1 1 calc R
C23 C 0.5969(2) 1.14007(12) 0.22615(19) 0.0162(4) Uani 1 1 d .
H23 H 0.5705 1.1467 0.2938 0.019 Uiso 1 1 calc R
C24 C 0.4755(2) 1.15103(13) 0.0982(2) 0.0184(4) Uani 1 1 d .
H24A H 0.4344 1.2030 0.0966 0.028 Uiso 1 1 calc R
H24B H 0.4136 1.1073 0.0850 0.028 Uiso 1 1 calc R
H24C H 0.5008 1.1498 0.0310 0.028 Uiso 1 1 calc R
C25 C 0.59201(19) 0.99423(11) 0.09422(18) 0.0117(4) Uani 1 1 d .
C26 C 0.6109(2) 1.01134(12) -0.0096(2) 0.0155(4) Uani 1 1 d .
H26 H 0.6813 1.0451 0.0004 0.019 Uiso 1 1 calc R
C27 C 0.5282(2) 0.97976(13) -0.1272(2) 0.0180(4) Uani 1 1 d .
H27 H 0.5435 0.9902 -0.1969 0.022 Uiso 1 1 calc R
C28 C 0.4227(2) 0.93271(12) -0.14245(18) 0.0172(4) Uani 1 1 d .
H28 H 0.3642 0.9122 -0.2235 0.021 Uiso 1 1 calc R
C29 C 0.40252(19) 0.91550(12) -0.04026(19) 0.0150(4) Uani 1 1 d .
H29 H 0.3289 0.8843 -0.0521 0.018 Uiso 1 1 calc R
C30 C 0.48930(16) 0.94347(14) 0.08025(15) 0.0114(3) Uani 1 1 d .
C31 C 0.3328(2) 1.04785(12) 0.2734(2) 0.0175(4) Uani 1 1 d .
H31A H 0.2454 1.0669 0.2538 0.026 Uiso 1 1 calc R
H31B H 0.3812 1.0916 0.2592 0.026 Uiso 1 1 calc R
H31C H 0.3793 1.0309 0.3619 0.026 Uiso 1 1 calc R
C32 C 0.32134(19) 0.97633(12) 0.18827(19) 0.0135(4) Uani 1 1 d .
H32 H 0.2872 0.9981 0.1008 0.016 Uiso 1 1 calc R
C33 C 0.2235(2) 0.91292(13) 0.1840(2) 0.0187(4) Uani 1 1 d .
H33A H 0.2335 0.9042 0.2696 0.022 Uiso 1 1 calc R
H33B H 0.1332 0.9316 0.1286 0.022 Uiso 1 1 calc R
C34 C 0.2494(2) 0.83475(12) 0.1333(2) 0.0179(4) Uani 1 1 d .
H34A H 0.2181 0.8392 0.0414 0.021 Uiso 1 1 calc R
H34B H 0.2032 0.7894 0.1487 0.021 Uiso 1 1 calc R
C35 C 0.39724(19) 0.82003(12) 0.20228(19) 0.0136(4) Uani 1 1 d .
H35 H 0.4175 0.8005 0.2883 0.016 Uiso 1 1 calc R
C36 C 0.4419(2) 0.75307(12) 0.1448(2) 0.0166(4) Uani 1 1 d .
H36A H 0.4002 0.7022 0.1475 0.025 Uiso 1 1 calc R
H36B H 0.5370 0.7473 0.1929 0.025 Uiso 1 1 calc R
H36C H 0.4174 0.7666 0.0571 0.025 Uiso 1 1 calc R
P1 P 0.81570(5) 0.85185(3) 0.35915(5) 0.00994(9) Uani 1 1 d .
P2 P 0.68179(5) 0.84532(3) 0.52381(5) 0.01064(10) Uani 1 1 d .
P3 P 0.68448(5) 1.04013(3) 0.25110(5) 0.01138(10) Uani 1 1 d .
P4 P 0.47948(5) 0.92115(3) 0.22696(5) 0.00992(9) Uani 1 1 d .
Ru1 Ru 0.689205(13) 0.946830(9) 0.395459(12) 0.00872(3) Uani 1 1 d .
H1 H 0.821(3) 0.9762(15) 0.498(3) 0.030(7) Uiso 1 1 d .
Si1 Si 0.68408(7) 1.05219(4) 0.53098(6) 0.01737(14) Uani 1 1 d .
H1A H 0.700(3) 1.1316(15) 0.488(3) 0.023(7) Uiso 1 1 d .
H1B H 0.574(3) 1.0614(19) 0.561(3) 0.045(9) Uiso 1 1 d .

loop_
_atom_site_aniso_label
_atom_site_aniso_U_11
_atom_site_aniso_U_22
_atom_site_aniso_U_33
_atom_site_aniso_U_23
_atom_site_aniso_U_13
_atom_site_aniso_U_12
C37 0.0173(10) 0.0115(9) 0.0114(9) -0.0006(7) 0.0053(8) -0.0007(8)
C38 0.0244(12) 0.0309(12) 0.0191(11) -0.0031(9) 0.0111(10) 0.0003(10)
C39 0.0388(15) 0.0438(15) 0.0142(11) -0.0057(10) 0.0117(11) 0.0018(12)
C40 0.0341(14) 0.0355(13) 0.0123(10) -0.0042(10) -0.0003(10) 0.0009(11)
C41 0.0204(11) 0.0290(12) 0.0224(11) -0.0042(10) 0.0030(9) -0.0007(9)
C42 0.0208(11) 0.0219(11) 0.0158(10) -0.0039(8) 0.0074(9) -0.0014(8)
C13 0.0205(11) 0.0354(13) 0.0219(11) 0.0085(10) 0.0133(9) 0.0115(10)
C14 0.0165(10) 0.0193(10) 0.0178(10) 0.0023(8) 0.0112(8) 0.0012(8)
C15 0.0254(11) 0.0212(10) 0.0211(11) 0.0086(8) 0.0160(9) 0.0053(9)
C16 0.0243(11) 0.0259(11) 0.0129(10) 0.0046(8) 0.0107(9) 0.0071(9)
C17 0.0160(10) 0.0147(9) 0.0133(10) 0.0006(8) 0.0071(8) 0.0012(8)
C18 0.0215(11) 0.0246(11) 0.0184(10) 0.0046(9) 0.0085(9) 0.0094(9)
C12 0.0159(9) 0.0110(9) 0.0135(9) -0.0003(7) 0.0079(8) 0.0000(7)
C11 0.0205(10) 0.0146(9) 0.0206(10) 0.0012(8) 0.0133(9) -0.0029(8)
C10 0.0240(11) 0.0105(9) 0.0248(11) 0.0008(8) 0.0122(9) -0.0033(8)
C9 0.0180(10) 0.0098(9) 0.0187(10) -0.0017(7) 0.0067(8) 0.0006(7)
C8 0.0126(9) 0.0145(9) 0.0149(9) 0.0006(7) 0.0065(8) 0.0019(7)
C7 0.0087(8) 0.0109(8) 0.0125(9) 0.0007(7) 0.0042(7) 0.0001(7)
C1 0.0124(9) 0.0198(10) 0.0187(10) -0.0001(8) 0.0033(8) -0.0004(8)
C2 0.0111(9) 0.0146(9) 0.0211(10) -0.0010(8) 0.0062(8) 0.0007(7)
C3 0.0132(10) 0.0311(12) 0.0279(12) -0.0085(10) 0.0121(9) -0.0066(9)
C4 0.0184(10) 0.0310(12) 0.0256(11) -0.0077(9) 0.0168(9) -0.0062(9)
C5 0.0163(9) 0.0149(9) 0.0171(10) -0.0018(8) 0.0116(8) -0.0039(8)
C6 0.0192(10) 0.0212(10) 0.0130(9) -0.0024(8) 0.0084(8) 0.0000(8)
C19 0.0160(10) 0.0273(12) 0.0231(11) 0.0083(9) -0.0001(9) -0.0089(9)
C20 0.0142(10) 0.0198(10) 0.0188(11) 0.0051(8) 0.0050(8) -0.0055(8)
C21 0.0189(11) 0.0216(11) 0.0229(11) 0.0075(9) 0.0029(9) -0.0077(9)
C22 0.0273(12) 0.0118(9) 0.0255(12) 0.0017(8) 0.0052(10) -0.0054(8)
C23 0.0196(10) 0.0105(9) 0.0142(9) 0.0005(7) 0.0043(8) 0.0000(7)
C24 0.0217(11) 0.0143(9) 0.0159(10) 0.0039(8) 0.0062(9) 0.0045(8)
C25 0.0117(9) 0.0107(9) 0.0109(9) 0.0012(7) 0.0038(7) 0.0024(7)
C26 0.0162(10) 0.0154(9) 0.0166(10) 0.0015(8) 0.0092(8) -0.0021(7)
C27 0.0227(11) 0.0204(9) 0.0122(9) 0.0021(8) 0.0093(8) 0.0022(8)
C28 0.0196(9) 0.0180(12) 0.0106(8) -0.0031(7) 0.0044(7) 0.0000(7)
C29 0.0116(9) 0.0160(8) 0.0137(9) -0.0011(7) 0.0029(7) -0.0008(7)
C30 0.0115(7) 0.0108(7) 0.0111(7) 0.0007(9) 0.0046(6) 0.0000(9)
C31 0.0170(10) 0.0173(10) 0.0170(10) -0.0012(8) 0.0069(8) 0.0047(8)
C32 0.0118(9) 0.0155(8) 0.0130(9) 0.0007(7) 0.0056(7) 0.0010(7)
C33 0.0127(9) 0.0226(10) 0.0234(11) -0.0017(9) 0.0106(8) -0.0003(8)
C34 0.0128(9) 0.0203(10) 0.0207(10) -0.0032(8) 0.0081(8) -0.0059(8)
C35 0.0138(9) 0.0125(8) 0.0153(9) -0.0020(7) 0.0074(8) -0.0040(7)
C36 0.0167(10) 0.0135(9) 0.0177(10) -0.0044(8) 0.0064(8) -0.0021(7)
P1 0.0092(2) 0.0106(2) 0.0110(2) -0.00050(17) 0.00549(18) -0.00109(17)
P2 0.0119(3) 0.0111(2) 0.0107(2) 0.0010(2) 0.0068(2) 0.0012(2)
P3 0.0110(2) 0.0096(2) 0.0107(2) 0.00102(17) 0.00285(19) -0.00239(17)
P4 0.0099(2) 0.01006(19) 0.0099(2) -0.00131(16) 0.00466(18) -0.00135(16)
Ru1 0.00910(6) 0.00806(6) 0.00825(6) -0.00033(6) 0.00345(5) -0.00041(6)
Si1 0.0173(3) 0.0154(3) 0.0134(3) -0.0049(2) 0.0022(3) 0.0040(2)

loop_
_atom_type_symbol
_atom_type_description
_atom_type_scat_dispersion_real
_atom_type_scat_dispersion_imag
_atom_type_scat_source
C C 0.0033 0.0016 'International Tables Vol C Tables 4.2.6.8 and 6.1.1.4'
H H 0.0000 0.0000 'International Tables Vol C Tables 4.2.6.8 and 6.1.1.4'
P P 0.1023 0.0942 'International Tables Vol C Tables 4.2.6.8 and 6.1.1.4'
Ru Ru -1.2594 0.8363 'International Tables Vol C Tables 4.2.6.8 and 6.1.1.4'
Si Si 0.0817 0.0704 'International Tables Vol C Tables 4.2.6.8 and 6.1.1.4'

loop_
_geom_angle_atom_site_label_1
_geom_angle_atom_site_label_2
_geom_angle_atom_site_label_3
_geom_angle
C38 C37 Si1 120.58(18)
C42 C37 C38 116.2(2)
C42 C37 Si1 122.92(17)
C37 C38 H38 118.9
C39 C38 C37 122.1(2)
C39 C38 H38 118.9
C38 C39 H39 120.0
C40 C39 C38 120.1(2)
C40 C39 H39 120.0
C39 C40 H40 120.3
C39 C40 C41 119.4(2)
C41 C40 H40 120.3
C40 C41 H41 120.0
C40 C41 C42 120.1(2)
C42 C41 H41 120.0
C37 C42 H42 118.9
C41 C42 C37 122.1(2)
C41 C42 H42 118.9
H13A C13 H13B 109.5
H13A C13 H13C 109.5
H13B C13 H13C 109.5
C14 C13 H13A 109.5
C14 C13 H13B 109.5
C14 C13 H13C 109.5
C13 C14 H14 109.4
C13 C14 C15 110.90(18)
C13 C14 P2 112.44(15)
C15 C14 H14 109.4
C15 C14 P2 105.31(15)
P2 C14 H14 109.4
C14 C15 H15A 110.3
C14 C15 H15B 110.3
H15A C15 H15B 108.5
C16 C15 C14 107.26(17)
C16 C15 H15A 110.3
C16 C15 H15B 110.3
C15 C16 H16A 110.3
C15 C16 H16B 110.3
C15 C16 C17 106.91(18)
H16A C16 H16B 108.6
C17 C16 H16A 110.3
C17 C16 H16B 110.3
C16 C17 H17 108.5
C16 C17 P2 104.62(14)
C18 C17 C16 111.19(18)
C18 C17 H17 108.5
C18 C17 P2 115.38(15)
P2 C17 H17 108.5
C17 C18 H18A 109.5
C17 C18 H18B 109.5
C17 C18 H18C 109.5
H18A C18 H18B 109.5
H18A C18 H18C 109.5
H18B C18 H18C 109.5
C11 C12 C7 118.93(18)
C11 C12 P2 124.65(16)
C7 C12 P2 116.42(14)
C12 C11 H11 119.6
C10 C11 C12 120.87(19)
C10 C11 H11 119.6
C11 C10 H10 120.0
C9 C10 C11 120.01(19)
C9 C10 H10 120.0
C10 C9 H9 120.0
C10 C9 C8 119.96(18)
C8 C9 H9 120.0
C9 C8 H8 119.9
C9 C8 C7 120.28(18)
C7 C8 H8 119.9
C12 C7 C8 119.77(17)
C12 C7 P1 116.24(14)
C8 C7 P1 123.98(15)
H1E C1 H1D 109.5
H1E C1 H1C 109.5
H1D C1 H1C 109.5
C2 C1 H1E 109.5
C2 C1 H1D 109.5
C2 C1 H1C 109.5
C1 C2 H2 106.0
C1 C2 C3 113.11(17)
C1 C2 P1 118.34(14)
C3 C2 H2 106.0
C3 C2 P1 106.47(15)
P1 C2 H2 106.0
C2 C3 H3A 110.2
C2 C3 H3B 110.2
H3A C3 H3B 108.5
C4 C3 C2 107.47(17)
C4 C3 H3A 110.2
C4 C3 H3B 110.2
C3 C4 H4A 110.4
C3 C4 H4B 110.4
C3 C4 C5 106.78(17)
H4A C4 H4B 108.6
C5 C4 H4A 110.4
C5 C4 H4B 110.4
C4 C5 H5 105.2
C4 C5 P1 107.75(15)
C6 C5 C4 114.02(17)
C6 C5 H5 105.2
C6 C5 P1 118.26(14)
P1 C5 H5 105.2
C5 C6 H6A 109.5
C5 C6 H6B 109.5
C5 C6 H6C 109.5
H6A C6 H6B 109.5
H6A C6 H6C 109.5
H6B C6 H6C 109.5
H19A C19 H19B 109.5
H19A C19 H19C 109.5
H19B C19 H19C 109.5
C20 C19 H19A 109.5
C20 C19 H19B 109.5
C20 C19 H19C 109.5
C19 C20 H20 109.6
C19 C20 C21 111.17(18)
C19 C20 P3 112.04(15)
C21 C20 H20 109.6
C21 C20 P3 104.63(15)
P3 C20 H20 109.6
C20 C21 H21A 110.3
C20 C21 H21B 110.3
H21A C21 H21B 108.6
C22 C21 C20 106.91(18)
C22 C21 H21A 110.3
C22 C21 H21B 110.3
C21 C22 H22A 110.2
C21 C22 H22B 110.2
C21 C22 C23 107.35(18)
H22A C22 H22B 108.5
C23 C22 H22A 110.2
C23 C22 H22B 110.2
C22 C23 H23 108.3
C22 C23 P3 104.65(15)
C24 C23 C22 111.30(18)
C24 C23 H23 108.3
C24 C23 P3 115.79(14)
P3 C23 H23 108.3
C23 C24 H24A 109.5
C23 C24 H24B 109.5
C23 C24 H24C 109.5
H24A C24 H24B 109.5
H24A C24 H24C 109.5
H24B C24 H24C 109.5
C26 C25 C30 119.81(17)
C26 C25 P3 124.89(15)
C30 C25 P3 115.10(14)
C25 C26 H26 119.6
C27 C26 C25 120.77(19)
C27 C26 H26 119.6
C26 C27 H27 120.3
C26 C27 C28 119.48(19)
C28 C27 H27 120.3
C27 C28 H28 119.8
C29 C28 C27 120.33(19)
C29 C28 H28 119.8
C28 C29 H29 119.6
C28 C29 C30 120.70(19)
C30 C29 H29 119.6
C25 C30 P4 115.71(13)
C29 C30 C25 118.72(17)
C29 C30 P4 125.56(15)
H31A C31 H31B 109.5
H31A C31 H31C 109.5
H31B C31 H31C 109.5
C32 C31 H31A 109.5
C32 C31 H31B 109.5
C32 C31 H31C 109.5
C31 C32 H32 106.9
C31 C32 C33 112.60(17)
C31 C32 P4 115.97(14)
C33 C32 H32 106.9
C33 C32 P4 107.10(13)
P4 C32 H32 106.9
C32 C33 H33A 110.0
C32 C33 H33B 110.0
H33A C33 H33B 108.4
C34 C33 C32 108.35(16)
C34 C33 H33A 110.0
C34 C33 H33B 110.0
C33 C34 H34A 110.2
C33 C34 H34B 110.2
C33 C34 C35 107.52(16)
H34A C34 H34B 108.5
C35 C34 H34A 110.2
C35 C34 H34B 110.2
C34 C35 H35 105.6
C34 C35 P4 107.41(13)
C36 C35 C34 113.85(17)
C36 C35 H35 105.6
C36 C35 P4 117.72(14)
P4 C35 H35 105.6
C35 C36 H36A 109.5
C35 C36 H36B 109.5
C35 C36 H36C 109.5
H36A C36 H36B 109.5
H36A C36 H36C 109.5
H36B C36 H36C 109.5
C7 P1 C2 97.94(9)
C7 P1 C5 107.41(9)
C7 P1 Ru1 108.05(6)
C2 P1 Ru1 123.45(7)
C5 P1 C2 91.46(9)
C5 P1 Ru1 124.68(7)
C14 P2 Ru1 127.67(7)
C17 P2 C14 93.47(10)
C17 P2 Ru1 118.18(7)
C12 P2 C14 102.46(10)
C12 P2 C17 104.58(10)
C12 P2 Ru1 107.56(7)
C20 P3 C23 94.04(10)
C20 P3 Ru1 125.50(7)
C23 P3 Ru1 121.84(7)
C25 P3 C20 104.26(10)
C25 P3 C23 100.85(9)
C25 P3 Ru1 106.86(6)
C30 P4 C32 98.92(9)
C30 P4 C35 106.30(10)
C30 P4 Ru1 106.25(6)
C32 P4 Ru1 127.63(7)
C35 P4 C32 91.70(9)
C35 P4 Ru1 122.54(7)
P1 Ru1 P4 101.788(18)
P1 Ru1 H1 83.2(10)
P1 Ru1 Si1 146.61(2)
P2 Ru1 P1 81.822(18)
P2 Ru1 P4 95.418(19)
P2 Ru1 H1 91.9(10)
P2 Ru1 Si1 93.197(17)
P3 Ru1 P1 96.104(18)
P3 Ru1 P2 174.45(2)
P3 Ru1 P4 79.930(18)
P3 Ru1 H1 92.9(10)
P3 Ru1 Si1 91.34(2)
P4 Ru1 H1 171.6(9)
P4 Ru1 Si1 111.57(2)
Si1 Ru1 H1 63.9(10)
C37 Si1 Ru1 121.09(7)
C37 Si1 H1A 95.6(11)
C37 Si1 H1B 97.1(12)
Ru1 Si1 H1A 111.7(11)
Ru1 Si1 H1B 122.3(12)
H1A Si1 H1B 104.8(16)

loop_
_geom_bond_atom_site_label_1
_geom_bond_atom_site_label_2
_geom_bond_distance
C37 C38 1.397(3)
C37 C42 1.397(3)
C37 Si1 1.918(2)
C38 H38 0.9500
C38 C39 1.396(3)
C39 H39 0.9500
C39 C40 1.376(4)
C40 H40 0.9500
C40 C41 1.384(4)
C41 H41 0.9500
C41 C42 1.392(3)
C42 H42 0.9500
C13 H13A 0.9800
C13 H13B 0.9800
C13 H13C 0.9800
C13 C14 1.529(3)
C14 H14 1.0000
C14 C15 1.530(3)
C14 P2 1.884(2)
C15 H15A 0.9900
C15 H15B 0.9900
C15 C16 1.528(3)
C16 H16A 0.9900
C16 H16B 0.9900
C16 C17 1.531(3)
C17 H17 1.0000
C17 C18 1.530(3)
C17 P2 1.882(2)
C18 H18A 0.9800
C18 H18B 0.9800
C18 H18C 0.9800
C12 C11 1.395(3)
C12 C7 1.398(3)
C12 P2 1.852(2)
C11 H11 0.9500
C11 C10 1.389(3)
C10 H10 0.9500
C10 C9 1.380(3)
C9 H9 0.9500
C9 C8 1.390(3)
C8 H8 0.9500
C8 C7 1.399(3)
C7 P1 1.8404(19)
C1 H1E 0.9800
C1 H1D 0.9800
C1 H1C 0.9800
C1 C2 1.520(3)
C2 H2 1.0000
C2 C3 1.529(3)
C2 P1 1.899(2)
C3 H3A 0.9900
C3 H3B 0.9900
C3 C4 1.518(3)
C4 H4A 0.9900
C4 H4B 0.9900
C4 C5 1.533(3)
C5 H5 1.0000
C5 C6 1.529(3)
C5 P1 1.874(2)
C6 H6A 0.9800
C6 H6B 0.9800
C6 H6C 0.9800
C19 H19A 0.9800
C19 H19B 0.9800
C19 H19C 0.9800
C19 C20 1.526(3)
C20 H20 1.0000
C20 C21 1.542(3)
C20 P3 1.865(2)
C21 H21A 0.9900
C21 H21B 0.9900
C21 C22 1.525(4)
C22 H22A 0.9900
C22 H22B 0.9900
C22 C23 1.533(3)
C23 H23 1.0000
C23 C24 1.532(3)
C23 P3 1.891(2)
C24 H24A 0.9800
C24 H24B 0.9800
C24 H24C 0.9800
C25 C26 1.393(3)
C25 C30 1.403(3)
C25 P3 1.839(2)
C26 H26 0.9500
C26 C27 1.384(3)
C27 H27 0.9500
C27 C28 1.388(3)
C28 H28 0.9500
C28 C29 1.384(3)
C29 H29 0.9500
C29 C30 1.398(3)
C30 P4 1.8561(17)
C31 H31A 0.9800
C31 H31B 0.9800
C31 H31C 0.9800
C31 C32 1.530(3)
C32 H32 1.0000
C32 C33 1.530(3)
C32 P4 1.902(2)
C33 H33A 0.9900
C33 H33B 0.9900
C33 C34 1.520(3)
C34 H34A 0.9900
C34 H34B 0.9900
C34 C35 1.534(3)
C35 H35 1.0000
C35 C36 1.521(3)
C35 P4 1.8811(19)
C36 H36A 0.9800
C36 H36B 0.9800
C36 H36C 0.9800
P1 Ru1 2.3285(5)
P2 Ru1 2.3103(6)
P3 Ru1 2.3043(5)
P4 Ru1 2.3604(5)
Ru1 H1 1.52(3)
Ru1 Si1 2.4064(6)
Si1 H1A 1.45(3)
Si1 H1B 1.49(3)

loop_
_geom_torsion_atom_site_label_1
_geom_torsion_atom_site_label_2
_geom_torsion_atom_site_label_3
_geom_torsion_atom_site_label_4
_geom_torsion
C37 C38 C39 C40 -0.2(4)
C38 C37 C42 C41 0.0(3)
C38 C37 Si1 Ru1 -144.35(16)
C38 C39 C40 C41 0.1(4)
C39 C40 C41 C42 0.1(4)
C40 C41 C42 C37 -0.2(4)
C42 C37 C38 C39 0.2(3)
C42 C37 Si1 Ru1 42.2(2)
C13 C14 C15 C16 -85.0(2)
C13 C14 P2 C17 109.49(17)
C13 C14 P2 C12 -144.75(16)
C13 C14 P2 Ru1 -20.6(2)
C14 C15 C16 C17 -51.7(2)
C14 P2 Ru1 P1 -149.01(9)
C14 P2 Ru1 P3 -80.6(2)
C14 P2 Ru1 P4 -47.84(9)
C14 P2 Ru1 Si1 64.19(9)
C15 C14 P2 C17 -11.40(16)
C15 C14 P2 C12 94.37(15)
C15 C14 P2 Ru1 -141.52(12)
C15 C16 C17 C18 -84.6(2)
C15 C16 C17 P2 40.53(19)
C16 C17 P2 C14 -16.43(16)
C16 C17 P2 C12 -120.26(15)
C16 C17 P2 Ru1 120.20(13)
C17 P2 Ru1 P1 90.98(8)
C17 P2 Ru1 P3 159.4(2)
C17 P2 Ru1 P4 -167.86(8)
C17 P2 Ru1 Si1 -55.83(8)
C18 C17 P2 C14 106.06(17)
C18 C17 P2 C12 2.23(19)
C18 C17 P2 Ru1 -117.31(15)
C12 C11 C10 C9 2.9(3)
C12 C7 P1 C2 109.69(16)
C12 C7 P1 C5 -156.26(15)
C12 C7 P1 Ru1 -19.42(16)
C12 P2 Ru1 P1 -27.00(7)
C12 P2 Ru1 P3 41.4(2)
C12 P2 Ru1 P4 74.17(7)
C12 P2 Ru1 Si1 -173.80(7)
C11 C12 C7 C8 -2.7(3)
C11 C12 C7 P1 177.47(16)
C11 C12 P2 C14 -19.6(2)
C11 C12 P2 C17 77.4(2)
C11 C12 P2 Ru1 -156.14(17)
C11 C10 C9 C8 -1.0(3)
C10 C9 C8 C7 -2.8(3)
C9 C8 C7 C12 4.7(3)
C9 C8 C7 P1 -175.58(15)
C8 C7 P1 C2 -70.09(18)
C8 C7 P1 C5 23.97(19)
C8 C7 P1 Ru1 160.80(15)
C7 C12 C11 C10 -1.0(3)
C7 C12 P2 C14 161.22(15)
C7 C12 P2 C17 -101.81(17)
C7 C12 P2 Ru1 24.64(17)
C7 P1 Ru1 P2 25.81(7)
C7 P1 Ru1 P3 -149.01(7)
C7 P1 Ru1 P4 -68.06(7)
C7 P1 Ru1 Si1 109.17(7)
C1 C2 C3 C4 -169.46(18)
C1 C2 P1 C7 -109.43(17)
C1 C2 P1 C5 142.77(17)
C1 C2 P1 Ru1 8.43(19)
C2 C3 C4 C5 48.5(2)
C2 P1 Ru1 P2 -87.12(8)
C2 P1 Ru1 P3 98.06(8)
C2 P1 Ru1 P4 179.01(8)
C2 P1 Ru1 Si1 -3.76(9)
C3 C2 P1 C7 121.92(14)
C3 C2 P1 C5 14.12(15)
C3 C2 P1 Ru1 -120.22(13)
C3 C4 C5 C6 -169.86(18)
C3 C4 C5 P1 -36.5(2)
C4 C5 P1 C7 -86.24(15)
C4 C5 P1 C2 12.56(15)
C4 C5 P1 Ru1 146.04(12)
C5 P1 Ru1 P2 153.26(8)
C5 P1 Ru1 P3 -21.55(8)
C5 P1 Ru1 P4 59.40(8)
C5 P1 Ru1 Si1 -123.38(8)
C6 C5 P1 C7 44.86(18)
C6 C5 P1 C2 143.65(17)
C6 C5 P1 Ru1 -82.87(17)
C19 C20 C21 C22 -81.1(2)
C19 C20 P3 C23 104.91(17)
C19 C20 P3 C25 -152.81(16)
C19 C20 P3 Ru1 -29.5(2)
C20 C21 C22 C23 -51.8(2)
C20 P3 Ru1 P1 -56.14(10)
C20 P3 Ru1 P2 -123.9(2)
C20 P3 Ru1 P4 -157.07(10)
C20 P3 Ru1 Si1 91.25(10)
C21 C20 P3 C23 -15.64(16)
C21 C20 P3 C25 86.65(16)
C21 C20 P3 Ru1 -150.06(12)
C21 C22 C23 C24 -88.4(2)
C21 C22 C23 P3 37.4(2)
C22 C23 P3 C20 -12.04(16)
C22 C23 P3 C25 -117.41(15)
C22 C23 P3 Ru1 124.77(13)
C23 P3 Ru1 P1 -179.15(8)
C23 P3 Ru1 P2 113.1(2)
C23 P3 Ru1 P4 79.91(8)
C23 P3 Ru1 Si1 -31.76(8)
C24 C23 P3 C20 110.86(17)
C24 C23 P3 C25 5.50(18)
C24 C23 P3 Ru1 -112.33(15)
C25 C26 C27 C28 2.2(3)
C25 C30 P4 C32 112.60(16)
C25 C30 P4 C35 -152.98(15)
C25 C30 P4 Ru1 -20.99(17)
C25 P3 Ru1 P1 66.02(7)
C25 P3 Ru1 P2 -1.7(2)
C25 P3 Ru1 P4 -34.91(7)
C25 P3 Ru1 Si1 -146.58(7)
C26 C25 C30 C29 -4.3(3)
C26 C25 C30 P4 177.02(15)
C26 C25 P3 C20 -16.3(2)
C26 C25 P3 C23 80.78(19)
C26 C25 P3 Ru1 -150.95(16)
C26 C27 C28 C29 -1.9(3)
C27 C28 C29 C30 -1.5(3)
C28 C29 C30 C25 4.6(3)
C28 C29 C30 P4 -176.85(16)
C29 C30 P4 C32 -66.0(2)
C29 C30 P4 C35 28.4(2)
C29 C30 P4 Ru1 160.39(17)
C30 C25 C26 C27 0.9(3)
C30 C25 P3 C20 168.89(15)
C30 C25 P3 C23 -94.05(16)
C30 C25 P3 Ru1 34.21(16)
C30 P4 Ru1 P1 -63.05(8)
C30 P4 Ru1 P2 -145.81(8)
C30 P4 Ru1 P3 31.15(8)
C30 P4 Ru1 Si1 118.59(8)
C31 C32 C33 C34 -162.40(17)
C31 C32 P4 C30 -115.90(15)
C31 C32 P4 C35 137.30(16)
C31 C32 P4 Ru1 2.68(18)
C32 C33 C34 C35 46.1(2)
C32 P4 Ru1 P1 -178.43(8)
C32 P4 Ru1 P2 98.82(8)
C32 P4 Ru1 P3 -84.22(8)
C32 P4 Ru1 Si1 3.21(8)
C33 C32 P4 C30 117.44(15)
C33 C32 P4 C35 10.64(15)
C33 C32 P4 Ru1 -123.97(12)
C33 C34 C35 C36 -168.79(17)
C33 C34 C35 P4 -36.59(19)
C34 C35 P4 C30 -85.22(15)
C34 C35 P4 C32 14.59(15)
C34 C35 P4 Ru1 152.62(11)
C35 P4 Ru1 P1 59.14(8)
C35 P4 Ru1 P2 -23.61(8)
C35 P4 Ru1 P3 153.34(8)
C35 P4 Ru1 Si1 -119.22(8)
C36 C35 P4 C30 44.83(17)
C36 C35 P4 C32 144.63(16)
C36 C35 P4 Ru1 -77.33(16)
P1 C2 C3 C4 -37.8(2)
P1 Ru1 Si1 C37 -16.53(10)
P2 C14 C15 C16 36.8(2)
P2 C12 C11 C10 179.80(17)
P2 C12 C7 C8 176.53(15)
P2 C12 C7 P1 -3.3(2)
P2 Ru1 Si1 C37 63.44(9)
P3 C20 C21 C22 40.0(2)
P3 C25 C26 C27 -173.66(16)
P3 C25 C30 C29 170.85(16)
P3 C25 C30 P4 -7.9(2)
P3 Ru1 Si1 C37 -119.75(9)
P4 C32 C33 C34 -33.8(2)
P4 Ru1 Si1 C37 160.55(9)
Si1 C37 C38 C39 -173.7(2)
Si1 C37 C42 C41 173.75(18)
